data_4302240
loop_
_publ_author_name
'Wayne Ouellette'
'Hongxue Liu'
'Charles J. O'Connor'
'Jon Zubieta'

_publ_section_title
;
Solid-State Coordination Chemistry of Copper(II) Tetrazolates: Anion
Control of Frameworks Constructed from Trinuclear Copper(II) Building Blocks
;
_journal_name_full 'Inorganic Chemistry'
_journal_page_first 4655
_journal_page_last 4657
_journal_paper_doi 10.1021/ic9003802
_journal_volume 48
_journal_year 2009
_chemical_formula_moiety 'C40 H60 CL2 CU3 N24 O8'
_chemical_formula_sum 'C40 H60 Cl2 Cu3 N24 O8'
_chemical_formula_weight 1266.64
_chemical_name_common '[Cu3Cl2(4-pt)4].4DMF.4MeOH'
_chemical_name_systematic
; 
 ? 
;
_space_group_IT_number 58
_symmetry_cell_setting orthorhombic
_symmetry_space_group_name_Hall '-P 2 2n'
_symmetry_space_group_name_H-M 'P n n m'
_atom_sites_solution_hydrogens geom
_atom_sites_solution_primary direct
_atom_sites_solution_secondary difmap
_audit_creation_method SHELXL-97
_cell_angle_alpha 90.00
_cell_angle_beta 90.00
_cell_angle_gamma 90.00
_cell_formula_units_Z 2
_cell_length_a 12.0495(11)
_cell_length_b 14.8817(13)
_cell_length_c 15.9221(14)
_cell_measurement_reflns_used 1383
_cell_measurement_temperature 90(2)
_cell_measurement_theta_max 18.21
_cell_measurement_theta_min 2.17
_cell_volume 2855.1(4)
_computing_cell_refinement 'Bruker SMART'
_computing_data_collection 'Bruker SMART'
_computing_data_reduction 'Bruker SAINT'
_computing_molecular_graphics 'Bruker SHELXTL'
_computing_publication_material 'Bruker SHELXTL'
_computing_structure_refinement 'SHELXL-97 (Sheldrick, 1997)'
_computing_structure_solution 'SHELXS-97 (Sheldrick, 1990)'
_diffrn_ambient_temperature 90(2)
_diffrn_detector_area_resol_mean 512
_diffrn_measured_fraction_theta_full 0.986
_diffrn_measured_fraction_theta_max 0.986
_diffrn_measurement_device_type 'Bruker APEX CCD area detector'
_diffrn_measurement_method 'Phi and omega scans'
_diffrn_radiation_monochromator graphite
_diffrn_radiation_probe x-ray
_diffrn_radiation_type MoK\a
_diffrn_radiation_wavelength 0.71073
_diffrn_reflns_av_R_equivalents 0.0843
_diffrn_reflns_av_sigmaI/netI 0.0813
_diffrn_reflns_limit_h_max 15
_diffrn_reflns_limit_h_min -15
_diffrn_reflns_limit_k_max 19
_diffrn_reflns_limit_k_min -19
_diffrn_reflns_limit_l_max 21
_diffrn_reflns_limit_l_min -21
_diffrn_reflns_number 28117
_diffrn_reflns_theta_full 27.99
_diffrn_reflns_theta_max 27.99
_diffrn_reflns_theta_min 2.17
_diffrn_source 'fine-focus sealed tube'
_diffrn_standards_decay_% 0.001
_exptl_absorpt_coefficient_mu 1.270
_exptl_absorpt_correction_T_max 0.9510
_exptl_absorpt_correction_T_min 0.7019
_exptl_absorpt_correction_type multi-scan
_exptl_absorpt_process_details 'SADABS SHELXL-97 (Sheldrick, 2008)'
_exptl_crystal_colour blue
_exptl_crystal_density_diffrn 1.473
_exptl_crystal_density_method 'not measured'
_exptl_crystal_description plate
_exptl_crystal_F_000 1306
_exptl_crystal_size_max 0.30
_exptl_crystal_size_mid 0.10
_exptl_crystal_size_min 0.04
_platon_squeeze_details
;
;
_refine_diff_density_max 1.865
_refine_diff_density_min -0.779
_refine_diff_density_rms 0.133
_refine_ls_extinction_method none
_refine_ls_goodness_of_fit_ref 1.020
_refine_ls_hydrogen_treatment constr
_refine_ls_matrix_type full
_refine_ls_number_parameters 154
_refine_ls_number_reflns 3523
_refine_ls_number_restraints 208
_refine_ls_restrained_S_all 1.026
_refine_ls_R_factor_all 0.1279
_refine_ls_R_factor_gt 0.0910
_refine_ls_shift/su_max 0.000
_refine_ls_shift/su_mean 0.000
_refine_ls_structure_factor_coef Fsqd
_refine_ls_weighting_details 'calc w=1/[\s^2^(Fo^2^)+(0.1161P)^2^+7.7722P] where P=(Fo^2^+2Fc^2^)/3'
_refine_ls_weighting_scheme calc
_refine_ls_wR_factor_gt 0.2044
_refine_ls_wR_factor_ref 0.2198
_reflns_number_gt 2307
_reflns_number_total 3523
_reflns_threshold_expression >2sigma(I)
_cod_data_source_file ic9003802_si_001_3.cif
_cod_data_source_block pnnm_[Cu3Cl2(4-pt)4].4DMF.4MeOH_(3.4DMF.4MeOH)
_cod_depositor_comments
;
The following automatic conversions were performed:
'_symmetry_cell_setting' value 'Orthorhombic' changed to 'orthorhombic'
according to '/home/saulius/struct/CIF-dictionaries/cif_core.dic'
dictionary named 'cif_core.dic' version 2.4.1 from 2010-06-29.

Automatic conversion script
Id: cif_fix_enum 1527 2010-12-29 10:47:43Z saulius 
;
_cod_original_sg_symbol_Hall -P22n
_cod_database_code 4302240

loop_
_symmetry_equiv_pos_as_xyz
'x, y, z'
'-x, -y, z'
'-x+1/2, y+1/2, -z+1/2'
'x+1/2, -y+1/2, -z+1/2'
'-x, -y, -z'
'x, y, -z'
'x-1/2, -y-1/2, z-1/2'
'-x-1/2, y-1/2, z-1/2'

loop_
_atom_site_label
_atom_site_type_symbol
_atom_site_fract_x
_atom_site_fract_y
_atom_site_fract_z
_atom_site_U_iso_or_equiv
_atom_site_adp_type
_atom_site_occupancy
_atom_site_symmetry_multiplicity
_atom_site_calc_flag
_atom_site_refinement_flags
_atom_site_disorder_assembly
_atom_site_disorder_group
Cu1 Cu 0.64862(8) 0.20562(12) 0.5000 0.0641(6) Uani 1 2 d SU . .
Cu2 Cu 0.5000 0.0000 0.5000 0.0355(4) Uani 1 4 d SU . .
Cl3 Cl 0.71738(15) 0.03831(17) 0.5000 0.0421(6) Uani 1 2 d SU . .
N1 N 0.4829(4) 0.0948(3) 0.4121(3) 0.0296(10) Uani 1 1 d U . .
N2 N 0.5363(3) 0.1722(4) 0.4114(3) 0.0304(10) Uani 1 1 d U . .
N3 N 0.5063(4) 0.2212(4) 0.3461(3) 0.0415(13) Uani 1 1 d U . .
N4 N 0.4165(4) 0.0910(3) 0.3440(3) 0.0298(10) Uani 1 1 d U . .
N5 N 0.2507(4) 0.2489(5) 0.0909(3) 0.0420(13) Uani 1 1 d U . .
C2 C 0.3732(4) 0.1973(4) 0.2306(3) 0.0274(11) Uani 1 1 d U . .
C1 C 0.4329(4) 0.1684(4) 0.3068(3) 0.0291(12) Uani 1 1 d U A .
C3A C 0.3531(17) 0.2932(16) 0.2132(11) 0.047(4) Uani 0.40(2) 1 d PU A 1
H3A H 0.3821 0.3397 0.2477 0.057 Uiso 0.40(2) 1 calc PR A 1
C4A C 0.3310(18) 0.1396(18) 0.1839(15) 0.049(4) Uani 0.40(2) 1 d PU A 1
H4A H 0.3368 0.0777 0.1981 0.059 Uiso 0.40(2) 1 calc PR A 1
C5A C 0.2904(19) 0.3101(17) 0.1444(10) 0.052(4) Uani 0.40(2) 1 d PU A 1
H5A H 0.2730 0.3712 0.1332 0.063 Uiso 0.40(2) 1 calc PR A 1
C6A C 0.274(2) 0.166(2) 0.1089(16) 0.057(4) Uani 0.40(2) 1 d PU A 1
H6A H 0.2516 0.1200 0.0706 0.069 Uiso 0.40(2) 1 calc PR A 1
C5B C 0.3411(13) 0.2921(11) 0.1136(11) 0.062(4) Uani 0.60(2) 1 d PU A 2
H5B H 0.3680 0.3419 0.0822 0.075 Uiso 0.60(2) 1 calc PR A 2
C4B C 0.2834(14) 0.1438(12) 0.1945(11) 0.057(4) Uani 0.60(2) 1 d PU A 2
H4B H 0.2630 0.0873 0.2175 0.069 Uiso 0.60(2) 1 calc PR A 2
C3B C 0.3994(13) 0.2606(11) 0.1897(11) 0.059(4) Uani 0.60(2) 1 d PU A 2
H3B H 0.4629 0.2935 0.2074 0.071 Uiso 0.60(2) 1 calc PR A 2
C6B C 0.2309(16) 0.1783(13) 0.1275(11) 0.058(4) Uani 0.60(2) 1 d PU A 2
H6B H 0.1713 0.1437 0.1058 0.070 Uiso 0.60(2) 1 calc PR A 2

loop_
_atom_site_aniso_label
_atom_site_aniso_U_11
_atom_site_aniso_U_22
_atom_site_aniso_U_33
_atom_site_aniso_U_23
_atom_site_aniso_U_13
_atom_site_aniso_U_12
Cu1 0.0090(4) 0.1760(16) 0.0073(4) 0.000 0.000 -0.0235(6)
Cu2 0.0363(8) 0.0451(9) 0.0250(7) 0.000 0.000 0.0340(7)
Cl3 0.0138(8) 0.0631(15) 0.0494(12) 0.000 0.000 0.0086(8)
N1 0.024(2) 0.040(3) 0.025(2) 0.009(2) -0.0027(17) 0.0081(18)
N2 0.020(2) 0.052(3) 0.020(2) 0.005(2) 0.0016(16) 0.0009(19)
N3 0.027(2) 0.074(4) 0.024(2) 0.012(2) -0.0024(18) -0.010(2)
N4 0.028(2) 0.036(3) 0.026(2) -0.005(2) -0.0052(17) 0.0069(19)
N5 0.021(2) 0.092(4) 0.013(2) 0.000(2) 0.0019(16) 0.003(2)
C2 0.022(2) 0.041(3) 0.020(2) 0.001(2) -0.0044(18) 0.003(2)
C1 0.016(2) 0.051(4) 0.020(2) 0.002(2) -0.0033(18) 0.002(2)
C3A 0.039(9) 0.070(7) 0.033(7) -0.004(7) -0.015(6) 0.023(8)
C4A 0.020(9) 0.073(8) 0.054(9) -0.006(7) -0.016(8) -0.001(9)
C5A 0.050(11) 0.092(9) 0.015(7) 0.011(6) -0.004(6) 0.016(9)
C6A 0.035(11) 0.102(8) 0.035(9) -0.001(9) -0.005(8) 0.000(10)
C5B 0.048(7) 0.090(9) 0.049(8) 0.010(7) -0.009(6) 0.009(6)
C4B 0.027(7) 0.071(8) 0.074(8) -0.006(6) -0.030(7) 0.005(6)
C3B 0.046(7) 0.061(8) 0.071(9) 0.022(7) -0.029(6) 0.011(6)
C6B 0.047(9) 0.089(9) 0.039(8) -0.012(6) -0.017(6) 0.001(7)

loop_
_atom_type_symbol
_atom_type_description
_atom_type_scat_dispersion_real
_atom_type_scat_dispersion_imag
_atom_type_scat_source
C C 0.0033 0.0016 'International Tables Vol C Tables 4.2.6.8 and 6.1.1.4'
H H 0.0000 0.0000 'International Tables Vol C Tables 4.2.6.8 and 6.1.1.4'
N N 0.0061 0.0033 'International Tables Vol C Tables 4.2.6.8 and 6.1.1.4'
O O 0.0106 0.0060 'International Tables Vol C Tables 4.2.6.8 and 6.1.1.4'
Cl Cl 0.1484 0.1585 'International Tables Vol C Tables 4.2.6.8 and 6.1.1.4'
Cu Cu 0.3201 1.2651 'International Tables Vol C Tables 4.2.6.8 and 6.1.1.4'

loop_
_geom_angle_atom_site_label_1
_geom_angle_atom_site_label_2
_geom_angle_atom_site_label_3
_geom_angle
_geom_angle_site_symmetry_1
_geom_angle_site_symmetry_3
_geom_angle_publ_flag
N2 Cu1 N2 88.7(2) . 6_556 ?
N2 Cu1 N5 173.7(3) . 7_666 ?
N2 Cu1 N5 89.42(18) 6_556 7_666 ?
N2 Cu1 N5 89.42(18) . 4 ?
N2 Cu1 N5 173.7(3) 6_556 4 ?
N5 Cu1 N5 91.8(3) 7_666 4 ?
N2 Cu1 Cl3 88.75(16) . . ?
N2 Cu1 Cl3 88.75(16) 6_556 . ?
N5 Cu1 Cl3 97.2(2) 7_666 . ?
N5 Cu1 Cl3 97.2(2) 4 . ?
N1 Cu2 N1 180.0(2) . 5_656 ?
N1 Cu2 N1 88.9(3) . 6_556 ?
N1 Cu2 N1 91.1(3) 5_656 6_556 ?
N1 Cu2 N1 91.1(3) . 2_655 ?
N1 Cu2 N1 88.9(3) 5_656 2_655 ?
N1 Cu2 N1 180.0 6_556 2_655 ?
N1 Cu2 Cl3 87.15(13) . . ?
N1 Cu2 Cl3 92.85(13) 5_656 . ?
N1 Cu2 Cl3 87.15(13) 6_556 . ?
N1 Cu2 Cl3 92.85(13) 2_655 . ?
N1 Cu2 Cl3 92.85(13) . 5_656 ?
N1 Cu2 Cl3 87.15(13) 5_656 5_656 ?
N1 Cu2 Cl3 92.85(13) 6_556 5_656 ?
N1 Cu2 Cl3 87.15(13) 2_655 5_656 ?
Cl3 Cu2 Cl3 180.0 . 5_656 ?
Cu1 Cl3 Cu2 83.87(6) . . ?
N2 N1 N4 108.7(4) . . ?
N2 N1 Cu2 124.9(3) . . ?
N4 N1 Cu2 126.4(4) . . ?
N1 N2 N3 110.7(4) . . ?
N1 N2 Cu1 122.5(4) . . ?
N3 N2 Cu1 126.8(4) . . ?
N2 N3 C1 103.1(5) . . ?
C1 N4 N1 103.6(4) . . ?
C6B N5 C6A 28.4(10) . . ?
C6B N5 C5B 116.7(11) . . ?
C6A N5 C5B 103.2(13) . . ?
C6B N5 C5A 110.6(11) . . ?
C6A N5 C5A 115.6(16) . . ?
C5B N5 C5A 36.4(9) . . ?
C6B N5 Cu1 120.7(9) . 7_565 ?
C6A N5 Cu1 127.4(12) . 7_565 ?
C5B N5 Cu1 122.6(8) . 7_565 ?
C5A N5 Cu1 116.6(10) . 7_565 ?
C3B C2 C4A 109.2(15) . . ?
C3B C2 C4B 114.5(10) . . ?
C4A C2 C4B 24.0(11) . . ?
C3B C2 C3A 34.2(10) . . ?
C4A C2 C3A 119.3(14) . . ?
C4B C2 C3A 109.4(10) . . ?
C3B C2 C1 123.5(8) . . ?
C4A C2 C1 119.2(13) . . ?
C4B C2 C1 121.7(8) . . ?
C3A C2 C1 121.2(8) . . ?
N4 C1 N3 113.8(5) . . ?
N4 C1 C2 123.7(5) . . ?
N3 C1 C2 122.4(5) . . ?
C5A C3A C2 115.0(18) . . ?
C5A C3A H3A 122.5 . . ?
C2 C3A H3A 122.5 . . ?
C2 C4A C6A 121(2) . . ?
C2 C4A H4A 119.7 . . ?
C6A C4A H4A 119.7 . . ?
N5 C5A C3A 126(2) . . ?
N5 C5A H5A 117.0 . . ?
C3A C5A H5A 117.0 . . ?
N5 C6A C4A 123(2) . . ?
N5 C6A H6A 118.5 . . ?
C4A C6A H6A 118.5 . . ?
N5 C5B C3B 117.6(14) . . ?
N5 C5B H5B 121.2 . . ?
C3B C5B H5B 121.2 . . ?
C6B C4B C2 117.0(16) . . ?
C6B C4B H4B 121.5 . . ?
C2 C4B H4B 121.5 . . ?
C2 C3B C5B 125.1(13) . . ?
C2 C3B H3B 117.5 . . ?
C5B C3B H3B 117.5 . . ?
N5 C6B C4B 127.9(16) . . ?
N5 C6B H6B 116.1 . . ?
C4B C6B H6B 116.1 . . ?

loop_
_geom_bond_atom_site_label_1
_geom_bond_atom_site_label_2
_geom_bond_distance
_geom_bond_site_symmetry_2
_geom_bond_publ_flag
Cu1 N2 2.016(5) . ?
Cu1 N2 2.016(5) 6_556 ?
Cu1 N5 2.017(5) 7_666 ?
Cu1 N5 2.017(5) 4 ?
Cu1 Cl3 2.624(3) . ?
Cu2 N1 1.999(4) . ?
Cu2 N1 1.999(4) 5_656 ?
Cu2 N1 1.999(4) 6_556 ?
Cu2 N1 1.999(4) 2_655 ?
Cu2 Cl3 2.6807(19) . ?
Cu2 Cl3 2.6807(19) 5_656 ?
N1 N2 1.319(7) . ?
N1 N4 1.349(6) . ?
N2 N3 1.320(7) . ?
N3 C1 1.339(7) . ?
N4 C1 1.310(8) . ?
N5 C6B 1.23(2) . ?
N5 C6A 1.30(3) . ?
N5 C5B 1.316(16) . ?
N5 C5A 1.34(2) . ?
N5 Cu1 2.017(5) 7_565 ?
C2 C3B 1.187(15) . ?
C2 C4A 1.25(2) . ?
C2 C4B 1.461(16) . ?
C2 C3A 1.47(2) . ?
C2 C1 1.475(7) . ?
C3A C5A 1.35(2) . ?
C3A H3A 0.9500 . ?
C4A C6A 1.43(3) . ?
C4A H4A 0.9500 . ?
C5A H5A 0.9500 . ?
C6A H6A 0.9500 . ?
C5B C3B 1.477(18) . ?
C5B H5B 0.9500 . ?
C4B C6B 1.34(2) . ?
C4B H4B 0.9500 . ?
C3B H3B 0.9500 . ?
C6B H6B 0.9500 . ?

loop_
_geom_torsion_atom_site_label_1
_geom_torsion_atom_site_label_2
_geom_torsion_atom_site_label_3
_geom_torsion_atom_site_label_4
_geom_torsion
_geom_torsion_site_symmetry_1
_geom_torsion_site_symmetry_2
_geom_torsion_site_symmetry_3
_geom_torsion_site_symmetry_4
_geom_torsion_publ_flag
N2 Cu1 Cl3 Cu2 -44.38(12) . . . . ?
N2 Cu1 Cl3 Cu2 44.38(12) 6_556 . . . ?
N5 Cu1 Cl3 Cu2 133.64(13) 7_666 . . . ?
N5 Cu1 Cl3 Cu2 -133.64(13) 4 . . . ?
N1 Cu2 Cl3 Cu1 44.54(14) . . . . ?
N1 Cu2 Cl3 Cu1 -135.46(14) 5_656 . . . ?
N1 Cu2 Cl3 Cu1 -44.54(14) 6_556 . . . ?
N1 Cu2 Cl3 Cu1 135.46(14) 2_655 . . . ?
Cl3 Cu2 Cl3 Cu1 76.54(10) 5_656 . . . ?
N1 Cu2 N1 N2 -149(9) 5_656 . . . ?
N1 Cu2 N1 N2 47.9(5) 6_556 . . . ?
N1 Cu2 N1 N2 -132.1(5) 2_655 . . . ?
Cl3 Cu2 N1 N2 -39.3(4) . . . . ?
Cl3 Cu2 N1 N2 140.7(4) 5_656 . . . ?
N1 Cu2 N1 N4 31(9) 5_656 . . . ?
N1 Cu2 N1 N4 -132.5(4) 6_556 . . . ?
N1 Cu2 N1 N4 47.5(4) 2_655 . . . ?
Cl3 Cu2 N1 N4 140.3(4) . . . . ?
Cl3 Cu2 N1 N4 -39.7(4) 5_656 . . . ?
N4 N1 N2 N3 1.2(6) . . . . ?
Cu2 N1 N2 N3 -179.0(4) . . . . ?
N4 N1 N2 Cu1 -178.2(3) . . . . ?
Cu2 N1 N2 Cu1 1.6(6) . . . . ?
N2 Cu1 N2 N1 -50.6(5) 6_556 . . . ?
N5 Cu1 N2 N1 -123.6(18) 7_666 . . . ?
N5 Cu1 N2 N1 135.5(4) 4 . . . ?
Cl3 Cu1 N2 N1 38.2(4) . . . . ?
N2 Cu1 N2 N3 130.1(4) 6_556 . . . ?
N5 Cu1 N2 N3 57(2) 7_666 . . . ?
N5 Cu1 N2 N3 -43.8(5) 4 . . . ?
Cl3 Cu1 N2 N3 -141.1(4) . . . . ?
N1 N2 N3 C1 -0.8(6) . . . . ?
Cu1 N2 N3 C1 178.6(4) . . . . ?
N2 N1 N4 C1 -1.1(6) . . . . ?
Cu2 N1 N4 C1 179.2(4) . . . . ?
N1 N4 C1 N3 0.6(6) . . . . ?
N1 N4 C1 C2 -176.9(5) . . . . ?
N2 N3 C1 N4 0.1(6) . . . . ?
N2 N3 C1 C2 177.6(5) . . . . ?
C3B C2 C1 N4 -168.1(13) . . . . ?
C4A C2 C1 N4 -22.6(15) . . . . ?
C4B C2 C1 N4 5.2(12) . . . . ?
C3A C2 C1 N4 151.3(11) . . . . ?
C3B C2 C1 N3 14.6(15) . . . . ?
C4A C2 C1 N3 160.1(13) . . . . ?
C4B C2 C1 N3 -172.1(10) . . . . ?
C3A C2 C1 N3 -26.0(12) . . . . ?
C3B C2 C3A C5A 80(2) . . . . ?
C4A C2 C3A C5A -1(2) . . . . ?
C4B C2 C3A C5A -25.6(19) . . . . ?
C1 C2 C3A C5A -175.3(12) . . . . ?
C3B C2 C4A C6A -29(2) . . . . ?
C4B C2 C4A C6A 78(4) . . . . ?
C3A C2 C4A C6A 7(2) . . . . ?
C1 C2 C4A C6A -179.2(14) . . . . ?
C6B N5 C5A C3A 32(2) . . . . ?
C6A N5 C5A C3A 1(3) . . . . ?
C5B N5 C5A C3A -76(3) . . . . ?
Cu1 N5 C5A C3A 174.8(16) 7_565 . . . ?
C2 C3A C5A N5 -3(3) . . . . ?
C6B N5 C6A C4A -82(4) . . . . ?
C5B N5 C6A C4A 41(2) . . . . ?
C5A N5 C6A C4A 4(2) . . . . ?
Cu1 N5 C6A C4A -168.2(13) 7_565 . . . ?
C2 C4A C6A N5 -9(3) . . . . ?
C6B N5 C5B C3B -10.2(19) . . . . ?
C6A N5 C5B C3B -36.8(19) . . . . ?
C5A N5 C5B C3B 79(2) . . . . ?
Cu1 N5 C5B C3B 170.3(10) 7_565 . . . ?
C3B C2 C4B C6B -9.2(19) . . . . ?
C4A C2 C4B C6B -92(4) . . . . ?
C3A C2 C4B C6B 27.3(18) . . . . ?
C1 C2 C4B C6B 176.9(11) . . . . ?
C4A C2 C3B C5B 32(2) . . . . ?
C4B C2 C3B C5B 7(2) . . . . ?
C3A C2 C3B C5B -82(2) . . . . ?
C1 C2 C3B C5B -179.4(12) . . . . ?
N5 C5B C3B C2 3(2) . . . . ?
C6A N5 C6B C4B 75(4) . . . . ?
C5B N5 C6B C4B 8(2) . . . . ?
C5A N5 C6B C4B -31(2) . . . . ?
Cu1 N5 C6B C4B -172.4(13) 7_565 . . . ?
C2 C4B C6B N5 2(2) . . . . ?

loop_
_platon_squeeze_void_nr
_platon_squeeze_void_average_x
_platon_squeeze_void_average_y
_platon_squeeze_void_average_z
_platon_squeeze_void_volume
_platon_squeeze_void_count_electrons
_platon_squeeze_void_content
1 -0.016 0.007 -0.012 1730 826 ' '
